data_7112263
loop_
_publ_author_name
'Marco Bortoluzzi'
'Eleonora Ferretti'
'Fabio Marchetti'
'Guido Pampaloni'
'Stefano Zacchini'

_publ_section_title
;
 A structurally-characterized NbCl5-NHC adduct
;
_journal_name_full Chem.Commun.
_journal_page_first 4472
_journal_paper_doi 10.1039/C4CC01575D
_journal_volume 50
_journal_year 2014
_chemical_formula_sum 'C27 H36 Cl5 N2 Nb'
_chemical_formula_weight 658.74
_chemical_name_systematic
; 
 ? 
;
_space_group_IT_number 14
_symmetry_cell_setting monoclinic
_symmetry_space_group_name_Hall '-P 2yn'
_symmetry_space_group_name_H-M 'P 1 21/n 1'
_atom_sites_solution_hydrogens geom
_atom_sites_solution_primary direct
_atom_sites_solution_secondary difmap
_audit_creation_method SHELXL-97
_cell_angle_alpha 90.00
_cell_angle_beta 103.682(2)
_cell_angle_gamma 90.00
_cell_formula_units_Z 4
_cell_length_a 10.2250(17)
_cell_length_b 17.760(3)
_cell_length_c 17.334(3)
_cell_measurement_reflns_used 8942
_cell_measurement_temperature 100(2)
_cell_measurement_theta_max 27.090
_cell_measurement_theta_min 2.2935
_cell_volume 3058.5(9)
_computing_cell_refinement 'APEX2 (Bruker AXS, 2006)'
_computing_data_collection 'APEX2 (Bruker AXS, 2006)'
_computing_data_reduction 'SAINT (Bruker AXS, 2004)'
_computing_molecular_graphics 'ORTEPII (Johnson, 1996)'
_computing_publication_material 'XCIF (Bruker AXS, 2001)'
_computing_structure_refinement 'SHELXL-97 (Sheldrick, 1997)'
_computing_structure_solution 'SHELXS-97 (Sheldrick, 1990)'
_diffrn_ambient_temperature 100(2)
_diffrn_measured_fraction_theta_full 0.987
_diffrn_measured_fraction_theta_max 0.987
_diffrn_measurement_device_type 'CCD area detector'
_diffrn_measurement_method 'phi and omega scans'
_diffrn_radiation_monochromator graphite
_diffrn_radiation_source 'fine-focus sealed tube'
_diffrn_radiation_type MoK\a
_diffrn_radiation_wavelength 0.71073
_diffrn_reflns_av_R_equivalents 0.0417
_diffrn_reflns_av_unetI/netI 0.0314
_diffrn_reflns_limit_h_max 12
_diffrn_reflns_limit_h_min -12
_diffrn_reflns_limit_k_max 21
_diffrn_reflns_limit_k_min -21
_diffrn_reflns_limit_l_max 20
_diffrn_reflns_limit_l_min -20
_diffrn_reflns_number 28128
_diffrn_reflns_theta_full 25.03
_diffrn_reflns_theta_max 25.03
_diffrn_reflns_theta_min 1.67
_exptl_absorpt_coefficient_mu 0.849
_exptl_absorpt_correction_T_max 0.8761
_exptl_absorpt_correction_T_min 0.8352
_exptl_absorpt_correction_type empirical
_exptl_absorpt_process_details
; 
 Data were corrected for Lorentz polarization and absorption
 effects (empirical absorption correction SADABS).
 R(int) =  0.1262 (selected reflections only, before parameter refinement)
 R(int) =  0.0577 (selected reflections only, after parameter refinement)
;
_exptl_crystal_colour bright-orange
_exptl_crystal_density_diffrn 1.431
_exptl_crystal_density_method 'not measured'
_exptl_crystal_description prism
_exptl_crystal_F_000 1352
_exptl_crystal_size_max 0.22
_exptl_crystal_size_mid 0.20
_exptl_crystal_size_min 0.16
_refine_diff_density_max 1.759
_refine_diff_density_min -2.836
_refine_diff_density_rms 0.142
_refine_ls_extinction_method none
_refine_ls_goodness_of_fit_ref 1.121
_refine_ls_hydrogen_treatment constr
_refine_ls_matrix_type full
_refine_ls_number_parameters 435
_refine_ls_number_reflns 5338
_refine_ls_number_restraints 420
_refine_ls_restrained_S_all 1.107
_refine_ls_R_factor_all 0.1310
_refine_ls_R_factor_gt 0.1049
_refine_ls_shift/su_max 0.000
_refine_ls_shift/su_mean 0.000
_refine_ls_structure_factor_coef Fsqd
_refine_ls_weighting_details 'calc w=1/[\s^2^(Fo^2^)+(0.0000P)^2^+45.2159P] where P=(Fo^2^+2Fc^2^)/3'
_refine_ls_weighting_scheme calc
_refine_ls_wR_factor_gt 0.1960
_refine_ls_wR_factor_ref 0.2121
_reflns_number_gt 4171
_reflns_number_total 5338
_reflns_threshold_expression >2sigma(I)
_cod_data_source_file c4cc01575d2.cif
_cod_data_source_block p21n
_cod_original_cell_volume 3058.4(9)
_cod_original_sg_symbol_H-M P2(1)/n
_cod_database_code 7112263

loop_
_symmetry_equiv_pos_as_xyz
'x, y, z'
'-x+1/2, y+1/2, -z+1/2'
'-x, -y, -z'
'x-1/2, -y-1/2, z-1/2'

loop_
_atom_site_label
_atom_site_type_symbol
_atom_site_fract_x
_atom_site_fract_y
_atom_site_fract_z
_atom_site_U_iso_or_equiv
_atom_site_adp_type
_atom_site_occupancy
_atom_site_symmetry_multiplicity
_atom_site_calc_flag
_atom_site_refinement_flags
_atom_site_disorder_assembly
_atom_site_disorder_group
Nb1 Nb 0.46996(10) 0.19228(5) 0.20213(7) 0.0587(3) Uani 1 1 d . . .
Cl1 Cl 0.5464(3) 0.11548(13) 0.31504(19) 0.0674(8) Uani 1 1 d . A .
Cl2 Cl 0.554(2) 0.2989(6) 0.2628(11) 0.044(3) Uani 0.66(5) 1 d PU A 1
Cl2' Cl 0.607(3) 0.2875(6) 0.2938(19) 0.031(5) Uani 0.34(5) 1 d P A 2
Cl3 Cl 0.6596(3) 0.17444(19) 0.15103(19) 0.0781(9) Uani 1 1 d . A .
Cl4 Cl 0.3745(3) 0.08585(13) 0.1360(2) 0.0714(9) Uani 1 1 d . A .
Cl5 Cl 0.2643(3) 0.22425(12) 0.2286(2) 0.0701(9) Uani 1 1 d . A .
C1 C 0.3900(11) 0.2677(5) 0.0860(7) 0.058(3) Uani 1 1 d . A .
N1 N 0.4051(10) 0.3447(4) 0.0777(6) 0.068(3) Uani 1 1 d D . .
N2 N 0.3204(8) 0.2453(4) 0.0139(6) 0.060(3) Uani 1 1 d . . .
C2 C 0.3451(14) 0.3668(6) 0.0024(9) 0.083(3) Uani 1 1 d U A .
H2 H 0.3423 0.4165 -0.0183 0.100 Uiso 1 1 calc RD . .
C3 C 0.2911(13) 0.3057(5) -0.0365(9) 0.079(3) Uani 1 1 d U A .
H3 H 0.2409 0.3040 -0.0901 0.095 Uiso 1 1 calc R . .
C4 C 0.4473(19) 0.4097(8) 0.1249(11) 0.050(3) Uani 0.535(7) 1 d PDU A 1
C5 C 0.356(2) 0.4469(7) 0.1582(11) 0.049(3) Uani 0.535(7) 1 d PDU A 1
C6 C 0.409(2) 0.5132(8) 0.1995(11) 0.058(3) Uani 0.535(7) 1 d PDU A 1
H6 H 0.3541 0.5400 0.2277 0.069 Uiso 0.535(7) 1 calc PR A 1
C7 C 0.527(2) 0.5387(10) 0.2007(12) 0.065(3) Uani 0.535(7) 1 d PDU A 1
H7 H 0.5524 0.5858 0.2256 0.077 Uiso 0.535(7) 1 calc PR A 1
C8 C 0.616(2) 0.5013(9) 0.1677(12) 0.063(3) Uani 0.535(7) 1 d PDU A 1
H8 H 0.7040 0.5209 0.1721 0.075 Uiso 0.535(7) 1 calc PR A 1
C9 C 0.577(2) 0.4332(9) 0.1271(11) 0.056(3) Uani 0.535(7) 1 d PDU A 1
C10 C 0.2159(17) 0.4207(9) 0.1540(10) 0.051(3) Uani 0.535(7) 1 d PDU A 1
H10 H 0.2104 0.3670 0.1361 0.061 Uiso 0.535(7) 1 calc PR A 1
C11 C 0.1123(18) 0.4658(11) 0.0911(12) 0.066(5) Uani 0.535(7) 1 d PDU A 1
H11A H 0.0214 0.4470 0.0892 0.099 Uiso 0.535(7) 1 calc PR A 1
H11B H 0.1323 0.4595 0.0389 0.099 Uiso 0.535(7) 1 calc PR A 1
H11C H 0.1177 0.5192 0.1055 0.099 Uiso 0.535(7) 1 calc PR A 1
C12 C 0.185(2) 0.4223(10) 0.2362(12) 0.064(4) Uani 0.535(7) 1 d PDU A 1
H12A H 0.0923 0.4046 0.2320 0.096 Uiso 0.535(7) 1 calc PR A 1
H12B H 0.1936 0.4739 0.2568 0.096 Uiso 0.535(7) 1 calc PR A 1
H12C H 0.2477 0.3894 0.2724 0.096 Uiso 0.535(7) 1 calc PR A 1
C13 C 0.676(2) 0.3884(11) 0.0918(11) 0.059(3) Uani 0.535(7) 1 d PDU A 1
H13 H 0.6345 0.3383 0.0745 0.071 Uiso 0.535(7) 1 calc PR A 1
C14 C 0.805(2) 0.3754(13) 0.1550(12) 0.077(5) Uani 0.535(7) 1 d PDU A 1
H14A H 0.8680 0.3457 0.1323 0.115 Uiso 0.535(7) 1 calc PR A 1
H14B H 0.7851 0.3481 0.1999 0.115 Uiso 0.535(7) 1 calc PR A 1
H14C H 0.8466 0.4240 0.1733 0.115 Uiso 0.535(7) 1 calc PR A 1
C15 C 0.708(2) 0.4279(8) 0.0191(11) 0.059(5) Uani 0.535(7) 1 d PDU A 1
H15A H 0.7695 0.3965 -0.0026 0.089 Uiso 0.535(7) 1 calc PR A 1
H15B H 0.7500 0.4768 0.0352 0.089 Uiso 0.535(7) 1 calc PR A 1
H15C H 0.6243 0.4355 -0.0216 0.089 Uiso 0.535(7) 1 calc PR A 1
C4' C 0.497(2) 0.3944(10) 0.1382(12) 0.054(3) Uani 0.465(7) 1 d PDU A 2
C5' C 0.446(2) 0.4406(9) 0.1902(12) 0.054(3) Uani 0.465(7) 1 d PDU A 2
C6' C 0.524(3) 0.5016(10) 0.2293(13) 0.059(3) Uani 0.465(7) 1 d PDU A 2
H6' H 0.4868 0.5329 0.2630 0.071 Uiso 0.465(7) 1 calc PR A 2
C7' C 0.643(3) 0.5162(10) 0.2211(13) 0.060(3) Uani 0.465(7) 1 d PDU A 2
H7' H 0.6890 0.5599 0.2449 0.072 Uiso 0.465(7) 1 calc PR A 2
C8' C 0.703(2) 0.4683(10) 0.1775(11) 0.057(3) Uani 0.465(7) 1 d PDU A 2
H8' H 0.7933 0.4773 0.1746 0.068 Uiso 0.465(7) 1 calc PR A 2
C9' C 0.633(2) 0.4063(10) 0.1373(12) 0.054(3) Uani 0.465(7) 1 d PDU A 2
C10' C 0.306(2) 0.4289(10) 0.2004(11) 0.056(3) Uani 0.465(7) 1 d PDU A 2
H10' H 0.2756 0.3788 0.1765 0.067 Uiso 0.465(7) 1 calc PR A 2
C11' C 0.303(3) 0.4240(11) 0.2891(12) 0.065(5) Uani 0.465(7) 1 d PDU A 2
H11D H 0.2103 0.4167 0.2937 0.097 Uiso 0.465(7) 1 calc PR A 2
H11E H 0.3389 0.4708 0.3160 0.097 Uiso 0.465(7) 1 calc PR A 2
H11F H 0.3586 0.3815 0.3138 0.097 Uiso 0.465(7) 1 calc PR A 2
C12' C 0.208(2) 0.4872(11) 0.1544(13) 0.063(4) Uani 0.465(7) 1 d PDU A 2
H12D H 0.1176 0.4779 0.1629 0.095 Uiso 0.465(7) 1 calc PR A 2
H12E H 0.2049 0.4831 0.0977 0.095 Uiso 0.465(7) 1 calc PR A 2
H12F H 0.2374 0.5378 0.1732 0.095 Uiso 0.465(7) 1 calc PR A 2
C13' C 0.701(2) 0.3558(10) 0.0868(11) 0.054(3) Uani 0.465(7) 1 d PDU A 2
H13' H 0.6437 0.3100 0.0719 0.064 Uiso 0.465(7) 1 calc PR A 2
C14' C 0.838(2) 0.3306(10) 0.1339(11) 0.057(5) Uani 0.465(7) 1 d PDU A 2
H14D H 0.8789 0.2974 0.1010 0.085 Uiso 0.465(7) 1 calc PR A 2
H14E H 0.8280 0.3033 0.1813 0.085 Uiso 0.465(7) 1 calc PR A 2
H14F H 0.8954 0.3747 0.1499 0.085 Uiso 0.465(7) 1 calc PR A 2
C15' C 0.710(3) 0.3968(11) 0.0095(12) 0.058(5) Uani 0.465(7) 1 d PDU A 2
H15D H 0.7492 0.3630 -0.0235 0.087 Uiso 0.465(7) 1 calc PR A 2
H15E H 0.7661 0.4417 0.0227 0.087 Uiso 0.465(7) 1 calc PR A 2
H15F H 0.6191 0.4116 -0.0197 0.087 Uiso 0.465(7) 1 calc PR A 2
C16 C 0.2785(9) 0.1715(5) -0.0183(8) 0.062(2) Uani 1 1 d U A .
C17 C 0.3630(9) 0.1338(5) -0.0565(7) 0.062(2) Uani 1 1 d U . .
C18 C 0.3181(10) 0.0666(5) -0.0946(8) 0.077(3) Uani 1 1 d U A .
H18 H 0.3745 0.0400 -0.1215 0.093 Uiso 1 1 calc R . .
C19 C 0.1949(11) 0.0384(6) -0.0941(9) 0.090(3) Uani 1 1 d U . .
H19 H 0.1666 -0.0079 -0.1202 0.108 Uiso 1 1 calc R A .
C20 C 0.1117(11) 0.0757(6) -0.0567(9) 0.086(3) Uani 1 1 d U A .
H20 H 0.0257 0.0550 -0.0575 0.103 Uiso 1 1 calc R . .
C21 C 0.1505(10) 0.1459(6) -0.0158(9) 0.077(3) Uani 1 1 d U . .
C22 C 0.4984(9) 0.1648(5) -0.0627(7) 0.054(2) Uani 1 1 d U A .
H22 H 0.5246 0.2045 -0.0210 0.065 Uiso 1 1 calc R . .
C23 C 0.6078(9) 0.1045(6) -0.0460(6) 0.061(3) Uani 1 1 d U . .
H23A H 0.6940 0.1268 -0.0493 0.091 Uiso 1 1 calc R A .
H23B H 0.5842 0.0640 -0.0853 0.091 Uiso 1 1 calc R . .
H23C H 0.6156 0.0838 0.0073 0.091 Uiso 1 1 calc R . .
C24 C 0.4904(13) 0.2021(7) -0.1425(8) 0.081(4) Uani 1 1 d U . .
H24A H 0.5792 0.2217 -0.1442 0.122 Uiso 1 1 calc R A .
H24B H 0.4254 0.2435 -0.1497 0.122 Uiso 1 1 calc R . .
H24C H 0.4615 0.1650 -0.1849 0.122 Uiso 1 1 calc R . .
C25 C 0.0578(11) 0.1902(7) 0.0225(9) 0.089(3) Uani 1 1 d U A .
H25 H 0.1122 0.2300 0.0563 0.106 Uiso 1 1 calc R . .
C26 C -0.0047(11) 0.1397(8) 0.0765(10) 0.115(5) Uani 1 1 d U . .
H26A H -0.0631 0.1701 0.1015 0.172 Uiso 1 1 calc R A .
H26B H 0.0671 0.1171 0.1176 0.172 Uiso 1 1 calc R . .
H26C H -0.0578 0.0998 0.0446 0.172 Uiso 1 1 calc R . .
C27 C -0.0550(12) 0.2296(8) -0.0400(10) 0.110(5) Uani 1 1 d U . .
H27A H -0.1129 0.2582 -0.0130 0.165 Uiso 1 1 calc R A .
H27B H -0.1089 0.1915 -0.0745 0.165 Uiso 1 1 calc R . .
H27C H -0.0146 0.2638 -0.0722 0.165 Uiso 1 1 calc R . .

loop_
_atom_site_aniso_label
_atom_site_aniso_U_11
_atom_site_aniso_U_22
_atom_site_aniso_U_33
_atom_site_aniso_U_23
_atom_site_aniso_U_13
_atom_site_aniso_U_12
Nb1 0.0656(6) 0.0326(4) 0.0988(8) -0.0262(5) 0.0610(6) -0.0144(4)
Cl1 0.0668(17) 0.0367(12) 0.111(2) -0.0282(13) 0.0453(17) -0.0162(11)
Cl2 0.058(6) 0.045(2) 0.032(5) -0.010(3) 0.017(5) -0.027(3)
Cl2' 0.051(9) 0.020(4) 0.024(9) -0.007(3) 0.011(8) -0.012(4)
Cl3 0.0580(16) 0.105(2) 0.087(2) -0.0337(18) 0.0481(16) -0.0027(16)
Cl4 0.0689(17) 0.0281(11) 0.117(2) -0.0239(13) 0.0212(17) 0.0007(11)
Cl5 0.0859(19) 0.0306(11) 0.124(2) 0.0071(13) 0.0855(19) 0.0038(12)
C1 0.072(7) 0.022(4) 0.107(9) -0.006(5) 0.075(7) 0.001(4)
N1 0.102(7) 0.025(4) 0.098(7) -0.027(4) 0.068(6) -0.013(4)
N2 0.051(5) 0.018(4) 0.121(8) -0.009(4) 0.040(5) 0.007(3)
C2 0.111(8) 0.030(5) 0.124(9) -0.009(6) 0.059(8) 0.007(5)
C3 0.095(8) 0.026(4) 0.125(9) -0.004(5) 0.043(7) 0.015(5)
C4 0.096(7) 0.018(5) 0.057(5) -0.004(5) 0.060(5) -0.002(5)
C5 0.091(6) 0.018(4) 0.058(5) 0.004(4) 0.059(5) 0.002(5)
C6 0.109(7) 0.023(5) 0.057(6) -0.002(5) 0.054(6) -0.008(5)
C7 0.118(7) 0.027(5) 0.061(6) -0.005(5) 0.046(6) -0.018(6)
C8 0.112(7) 0.029(5) 0.061(6) 0.001(5) 0.049(6) -0.019(5)
C9 0.104(6) 0.025(5) 0.058(5) 0.001(4) 0.058(5) -0.008(5)
C10 0.080(7) 0.028(5) 0.065(7) 0.016(5) 0.058(6) 0.010(6)
C11 0.060(10) 0.063(9) 0.088(11) 0.050(9) 0.042(8) 0.027(8)
C12 0.091(10) 0.044(8) 0.079(10) 0.021(8) 0.065(8) 0.018(8)
C13 0.105(7) 0.029(6) 0.060(6) 0.004(6) 0.053(6) -0.007(6)
C14 0.109(11) 0.057(9) 0.075(10) 0.019(9) 0.045(9) -0.004(9)
C15 0.098(11) 0.039(11) 0.055(9) 0.014(9) 0.048(9) 0.003(11)
C4' 0.109(7) 0.017(5) 0.057(6) -0.005(5) 0.063(6) -0.005(5)
C5' 0.104(6) 0.021(4) 0.058(5) -0.002(4) 0.061(5) -0.003(5)
C6' 0.113(7) 0.024(5) 0.059(6) -0.005(5) 0.056(6) -0.009(5)
C7' 0.116(7) 0.023(5) 0.061(6) -0.007(5) 0.060(6) -0.014(6)
C8' 0.114(7) 0.017(5) 0.060(6) -0.006(5) 0.062(6) -0.013(5)
C9' 0.113(7) 0.012(5) 0.058(5) -0.004(5) 0.060(5) -0.008(5)
C10' 0.099(7) 0.026(5) 0.063(6) 0.003(5) 0.057(6) 0.005(6)
C11' 0.111(12) 0.037(9) 0.067(11) -0.004(9) 0.062(10) 0.002(10)
C12' 0.096(10) 0.042(8) 0.073(9) 0.014(8) 0.059(8) 0.012(8)
C13' 0.116(8) 0.010(6) 0.055(6) -0.006(6) 0.060(6) -0.013(6)
C14' 0.127(13) 0.014(7) 0.049(9) -0.011(7) 0.059(9) -0.024(9)
C15' 0.117(10) 0.017(9) 0.060(9) -0.003(8) 0.059(8) -0.002(10)
C16 0.027(4) 0.025(4) 0.127(7) 0.005(4) 0.003(4) 0.009(3)
C17 0.034(4) 0.025(4) 0.113(6) -0.013(4) -0.010(4) 0.010(3)
C18 0.043(5) 0.032(4) 0.132(7) -0.013(5) -0.028(5) 0.008(4)
C19 0.051(5) 0.041(5) 0.151(8) 0.004(5) -0.030(6) 0.000(4)
C20 0.035(5) 0.051(5) 0.151(8) 0.022(6) -0.018(5) -0.012(4)
C21 0.030(4) 0.048(4) 0.143(7) 0.032(5) 0.003(5) 0.010(4)
C22 0.034(4) 0.037(4) 0.085(6) -0.029(4) 0.000(4) 0.005(4)
C23 0.034(5) 0.071(6) 0.066(6) -0.035(5) -0.012(5) 0.018(5)
C24 0.081(8) 0.068(7) 0.083(8) -0.016(6) -0.005(7) -0.002(6)
C25 0.037(5) 0.078(6) 0.151(8) 0.061(6) 0.025(5) 0.019(5)
C26 0.038(6) 0.120(10) 0.185(13) 0.096(10) 0.023(7) 0.016(6)
C27 0.052(7) 0.116(10) 0.168(12) 0.071(9) 0.039(8) 0.052(7)

loop_
_atom_type_symbol
_atom_type_description
_atom_type_scat_dispersion_real
_atom_type_scat_dispersion_imag
_atom_type_scat_source
C C 0.0033 0.0016 'International Tables Vol C Tables 4.2.6.8 and 6.1.1.4'
H H 0.0000 0.0000 'International Tables Vol C Tables 4.2.6.8 and 6.1.1.4'
N N 0.0061 0.0033 'International Tables Vol C Tables 4.2.6.8 and 6.1.1.4'
Cl Cl 0.1484 0.1585 'International Tables Vol C Tables 4.2.6.8 and 6.1.1.4'
Nb Nb -2.0727 0.6215 'International Tables Vol C Tables 4.2.6.8 and 6.1.1.4'

loop_
_geom_angle_atom_site_label_1
_geom_angle_atom_site_label_2
_geom_angle_atom_site_label_3
_geom_angle
Cl2 Nb1 Cl4 177.1(7)
Cl2 Nb1 Cl5 88.0(4)
Cl4 Nb1 Cl5 90.12(10)
Cl2 Nb1 Cl3 91.9(3)
Cl4 Nb1 Cl3 89.55(11)
Cl5 Nb1 Cl3 167.97(13)
Cl2 Nb1 Cl1 94.8(6)
Cl4 Nb1 Cl1 87.50(11)
Cl5 Nb1 Cl1 96.59(10)
Cl3 Nb1 Cl1 95.42(12)
Cl2 Nb1 C1 86.5(6)
Cl4 Nb1 C1 91.2(3)
Cl5 Nb1 C1 83.4(2)
Cl3 Nb1 C1 84.6(2)
Cl1 Nb1 C1 178.7(3)
Cl2 Nb1 Cl2' 15.62(19)
Cl4 Nb1 Cl2' 167.2(7)
Cl5 Nb1 Cl2' 96.2(4)
Cl3 Nb1 Cl2' 86.6(3)
Cl1 Nb1 Cl2' 80.7(7)
C1 Nb1 Cl2' 100.6(7)
N2 C1 N1 104.1(10)
N2 C1 Nb1 128.0(6)
N1 C1 Nb1 127.9(9)
C2 N1 C1 110.3(10)
C2 N1 C4 108.9(12)
C1 N1 C4 140.1(13)
C2 N1 C4' 124.1(12)
C1 N1 C4' 124.6(14)
C4 N1 C4' 22.2(10)
C1 N2 C3 110.5(9)
C1 N2 C16 132.0(9)
C3 N2 C16 117.5(10)
C3 C2 N1 106.9(10)
C3 C2 H2 126.6
N1 C2 H2 126.6
C2 C3 N2 108.2(13)
C2 C3 H3 125.9
N2 C3 H3 125.9
C5 C4 C9 125.8(13)
C5 C4 N1 119.3(15)
C9 C4 N1 114.7(12)
C4 C5 C6 113.6(16)
C4 C5 C10 124.6(13)
C6 C5 C10 121.9(13)
C7 C6 C5 122.8(16)
C7 C6 H6 118.6
C5 C6 H6 118.6
C6 C7 C8 123.0(16)
C6 C7 H7 118.5
C8 C7 H7 118.5
C7 C8 C9 119.4(18)
C7 C8 H8 120.3
C9 C8 H8 120.3
C4 C9 C8 115.2(15)
C4 C9 C13 123.6(13)
C8 C9 C13 121.1(16)
C5 C10 C12 111.0(15)
C5 C10 C11 111.2(12)
C12 C10 C11 112.7(13)
C5 C10 H10 107.2
C12 C10 H10 107.2
C11 C10 H10 107.2
C10 C11 H11A 109.5
C10 C11 H11B 109.5
H11A C11 H11B 109.5
C10 C11 H11C 109.5
H11A C11 H11C 109.5
H11B C11 H11C 109.5
C10 C12 H12A 109.5
C10 C12 H12B 109.5
H12A C12 H12B 109.5
C10 C12 H12C 109.5
H12A C12 H12C 109.5
H12B C12 H12C 109.5
C9 C13 C14 109.7(16)
C9 C13 C15 112.2(14)
C14 C13 C15 109.8(15)
C9 C13 H13 108.3
C14 C13 H13 108.3
C15 C13 H13 108.3
C13 C14 H14A 109.5
C13 C14 H14B 109.5
H14A C14 H14B 109.5
C13 C14 H14C 109.5
H14A C14 H14C 109.5
H14B C14 H14C 109.5
C13 C15 H15A 109.5
C13 C15 H15B 109.5
H15A C15 H15B 109.5
C13 C15 H15C 109.5
H15A C15 H15C 109.5
H15B C15 H15C 109.5
C5' C4' C9' 115.8(14)
C5' C4' N1 121.4(16)
C9' C4' N1 122.0(13)
C4' C5' C6' 119.8(17)
C4' C5' C10' 120.3(15)
C6' C5' C10' 119.8(15)
C7' C6' C5' 122.9(17)
C7' C6' H6' 118.5
C5' C6' H6' 118.5
C6' C7' C8' 119.6(17)
C6' C7' H7' 120.2
C8' C7' H7' 120.2
C7' C8' C9' 121.1(19)
C7' C8' H8' 119.4
C9' C8' H8' 119.4
C8' C9' C4' 119.9(16)
C8' C9' C13' 119.9(16)
C4' C9' C13' 120.0(14)
C5' C10' C12' 111.9(15)
C5' C10' C11' 111.6(16)
C12' C10' C11' 113.1(15)
C5' C10' H10' 106.6
C12' C10' H10' 106.6
C11' C10' H10' 106.6
C10' C11' H11D 109.5
C10' C11' H11E 109.5
H11D C11' H11E 109.5
C10' C11' H11F 109.5
H11D C11' H11F 109.5
H11E C11' H11F 109.5
C10' C12' H12D 109.5
C10' C12' H12E 109.5
H12D C12' H12E 109.5
C10' C12' H12F 109.5
H12D C12' H12F 109.5
H12E C12' H12F 109.5
C14' C13' C9' 110.6(15)
C14' C13' C15' 111.8(16)
C9' C13' C15' 110.3(15)
C14' C13' H13' 108.0
C9' C13' H13' 108.0
C15' C13' H13' 108.0
C13' C14' H14D 109.5
C13' C14' H14E 109.5
H14D C14' H14E 109.5
C13' C14' H14F 109.5
H14D C14' H14F 109.5
H14E C14' H14F 109.5
C13' C15' H15D 109.5
C13' C15' H15E 109.5
H15D C15' H15E 109.5
C13' C15' H15F 109.5
H15D C15' H15F 109.5
H15E C15' H15F 109.5
C17 C16 C21 123.7(10)
C17 C16 N2 117.6(8)
C21 C16 N2 118.5(9)
C16 C17 C18 118.1(10)
C16 C17 C22 122.9(8)
C18 C17 C22 118.9(10)
C19 C18 C17 121.2(12)
C19 C18 H18 119.4
C17 C18 H18 119.4
C18 C19 C20 120.6(11)
C18 C19 H19 119.7
C20 C19 H19 119.7
C19 C20 C21 121.7(10)
C19 C20 H20 119.1
C21 C20 H20 119.1
C16 C21 C20 114.7(11)
C16 C21 C25 122.5(11)
C20 C21 C25 122.8(10)
C17 C22 C24 111.7(9)
C17 C22 C23 111.8(8)
C24 C22 C23 110.9(9)
C17 C22 H22 107.4
C24 C22 H22 107.4
C23 C22 H22 107.4
C22 C23 H23A 109.5
C22 C23 H23B 109.5
H23A C23 H23B 109.5
C22 C23 H23C 109.5
H23A C23 H23C 109.5
H23B C23 H23C 109.5
C22 C24 H24A 109.5
C22 C24 H24B 109.5
H24A C24 H24B 109.5
C22 C24 H24C 109.5
H24A C24 H24C 109.5
H24B C24 H24C 109.5
C21 C25 C26 111.1(10)
C21 C25 C27 111.7(12)
C26 C25 C27 109.9(9)
C21 C25 H25 108.0
C26 C25 H25 108.0
C27 C25 H25 108.0
C25 C26 H26A 109.5
C25 C26 H26B 109.5
H26A C26 H26B 109.5
C25 C26 H26C 109.5
H26A C26 H26C 109.5
H26B C26 H26C 109.5
C25 C27 H27A 109.5
C25 C27 H27B 109.5
H27A C27 H27B 109.5
C25 C27 H27C 109.5
H27A C27 H27C 109.5
H27B C27 H27C 109.5

loop_
_geom_bond_atom_site_label_1
_geom_bond_atom_site_label_2
_geom_bond_distance
Nb1 Cl2 2.236(6)
Nb1 Cl4 2.304(3)
Nb1 Cl5 2.326(2)
Nb1 Cl3 2.336(2)
Nb1 Cl1 2.362(4)
Nb1 C1 2.396(12)
Nb1 Cl2' 2.51(3)
C1 N2 1.343(14)
C1 N1 1.387(11)
N1 C2 1.362(16)
N1 C4 1.421(15)
N1 C4' 1.513(17)
N2 C3 1.371(14)
N2 C16 1.450(12)
C2 C3 1.328(16)
C2 H2 0.9500
C3 H3 0.9500
C4 C5 1.375(18)
C4 C9 1.39(2)
C5 C6 1.42(2)
C5 C10 1.49(2)
C6 C7 1.28(3)
C6 H6 0.9500
C7 C8 1.36(2)
C7 H7 0.9500
C8 C9 1.408(19)
C8 H8 0.9500
C9 C13 1.52(2)
C10 C12 1.534(18)
C10 C11 1.55(2)
C10 H10 1.0000
C11 H11A 0.9800
C11 H11B 0.9800
C11 H11C 0.9800
C12 H12A 0.9800
C12 H12B 0.9800
C12 H12C 0.9800
C13 C14 1.52(2)
C13 C15 1.545(17)
C13 H13 1.0000
C14 H14A 0.9800
C14 H14B 0.9800
C14 H14C 0.9800
C15 H15A 0.9800
C15 H15B 0.9800
C15 H15C 0.9800
C4' C5' 1.408(18)
C4' C9' 1.41(2)
C5' C6' 1.42(2)
C5' C10' 1.50(2)
C6' C7' 1.28(3)
C6' H6' 0.9500
C7' C8' 1.38(2)
C7' H7' 0.9500
C8' C9' 1.404(19)
C8' H8' 0.9500
C9' C13' 1.53(2)
C10' C12' 1.53(2)
C10' C11' 1.55(2)
C10' H10' 1.0000
C11' H11D 0.9800
C11' H11E 0.9800
C11' H11F 0.9800
C12' H12D 0.9800
C12' H12E 0.9800
C12' H12F 0.9800
C13' C14' 1.51(2)
C13' C15' 1.546(17)
C13' H13' 1.0000
C14' H14D 0.9800
C14' H14E 0.9800
C14' H14F 0.9800
C15' H15D 0.9800
C15' H15E 0.9800
C15' H15F 0.9800
C16 C17 1.380(14)
C16 C21 1.396(13)
C17 C18 1.388(13)
C17 C22 1.517(13)
C18 C19 1.357(16)
C18 H18 0.9500
C19 C20 1.357(19)
C19 H19 0.9500
C20 C21 1.442(17)
C20 H20 0.9500
C21 C25 1.502(17)
C22 C24 1.517(16)
C22 C23 1.527(12)
C22 H22 1.0000
C23 H23A 0.9800
C23 H23B 0.9800
C23 H23C 0.9800
C24 H24A 0.9800
C24 H24B 0.9800
C24 H24C 0.9800
C25 C26 1.539(16)
C25 C27 1.550(15)
C25 H25 1.0000
C26 H26A 0.9800
C26 H26B 0.9800
C26 H26C 0.9800
C27 H27A 0.9800
C27 H27B 0.9800
C27 H27C 0.9800

loop_
_geom_torsion_atom_site_label_1
_geom_torsion_atom_site_label_2
_geom_torsion_atom_site_label_3
_geom_torsion_atom_site_label_4
_geom_torsion
Cl2 Nb1 C1 N2 -179.9(8)
Cl4 Nb1 C1 N2 -1.6(7)
Cl5 Nb1 C1 N2 -91.6(7)
Cl3 Nb1 C1 N2 87.8(7)
Cl1 Nb1 C1 N2 -3(10)
Cl2' Nb1 C1 N2 173.3(8)
Cl2 Nb1 C1 N1 0.1(8)
Cl4 Nb1 C1 N1 178.4(7)
Cl5 Nb1 C1 N1 88.4(7)
Cl3 Nb1 C1 N1 -92.1(7)
Cl1 Nb1 C1 N1 177(100)
Cl2' Nb1 C1 N1 -6.6(9)
N2 C1 N1 C2 0.2(11)
Nb1 C1 N1 C2 -179.8(7)
N2 C1 N1 C4 168.9(15)
Nb1 C1 N1 C4 -11(2)
N2 C1 N1 C4' -169.1(11)
Nb1 C1 N1 C4' 10.9(14)
N1 C1 N2 C3 -1.1(10)
Nb1 C1 N2 C3 178.9(7)
N1 C1 N2 C16 176.0(9)
Nb1 C1 N2 C16 -4.0(14)
C1 N1 C2 C3 0.8(13)
C4 N1 C2 C3 -171.6(11)
C4' N1 C2 C3 170.2(12)
N1 C2 C3 N2 -1.4(14)
C1 N2 C3 C2 1.6(13)
C16 N2 C3 C2 -175.9(9)
C2 N1 C4 C5 83.6(18)
C1 N1 C4 C5 -85(3)
C4' N1 C4 C5 -140(4)
C2 N1 C4 C9 -91.1(19)
C1 N1 C4 C9 100.1(19)
C4' N1 C4 C9 46(3)
C9 C4 C5 C6 -2(3)
N1 C4 C5 C6 -176.3(16)
C9 C4 C5 C10 179.2(18)
N1 C4 C5 C10 5(3)
C4 C5 C6 C7 5(3)
C10 C5 C6 C7 -177(2)
C5 C6 C7 C8 -5(4)
C6 C7 C8 C9 3(4)
C5 C4 C9 C8 0(3)
N1 C4 C9 C8 174.5(17)
C5 C4 C9 C13 177.7(19)
N1 C4 C9 C13 -8(3)
C7 C8 C9 C4 0(3)
C7 C8 C9 C13 -178.0(19)
C4 C5 C10 C12 131.3(19)
C6 C5 C10 C12 -47(2)
C4 C5 C10 C11 -102(2)
C6 C5 C10 C11 79(2)
C4 C9 C13 C14 -125(2)
C8 C9 C13 C14 52(2)
C4 C9 C13 C15 112(2)
C8 C9 C13 C15 -70(2)
C2 N1 C4' C5' 90(2)
C1 N1 C4' C5' -102(2)
C4 N1 C4' C5' 39(2)
C2 N1 C4' C9' -79(2)
C1 N1 C4' C9' 89(2)
C4 N1 C4' C9' -131(4)
C9' C4' C5' C6' 9(3)
N1 C4' C5' C6' -161.6(19)
C9' C4' C5' C10' -175.5(19)
N1 C4' C5' C10' 14(3)
C4' C5' C6' C7' -2(4)
C10' C5' C6' C7' -178(2)
C5' C6' C7' C8' -5(4)
C6' C7' C8' C9' 4(4)
C7' C8' C9' C4' 3(3)
C7' C8' C9' C13' 177.7(19)
C5' C4' C9' C8' -9(3)
N1 C4' C9' C8' 161.1(18)
C5' C4' C9' C13' 176.1(18)
N1 C4' C9' C13' -14(3)
C4' C5' C10' C12' -102(2)
C6' C5' C10' C12' 74(2)
C4' C5' C10' C11' 130(2)
C6' C5' C10' C11' -54(2)
C8' C9' C13' C14' 51(2)
C4' C9' C13' C14' -134(2)
C8' C9' C13' C15' -73(3)
C4' C9' C13' C15' 102(2)
C1 N2 C16 C17 -92.2(14)
C3 N2 C16 C17 84.7(12)
C1 N2 C16 C21 93.9(13)
C3 N2 C16 C21 -89.2(14)
C21 C16 C17 C18 0.0(18)
N2 C16 C17 C18 -173.5(10)
C21 C16 C17 C22 176.2(11)
N2 C16 C17 C22 2.7(17)
C16 C17 C18 C19 -0.4(18)
C22 C17 C18 C19 -176.7(11)
C17 C18 C19 C20 1(2)
C18 C19 C20 C21 0(2)
C17 C16 C21 C20 0.1(18)
N2 C16 C21 C20 173.6(10)
C17 C16 C21 C25 -176.7(11)
N2 C16 C21 C25 -3.2(18)
C19 C20 C21 C16 0.1(18)
C19 C20 C21 C25 176.9(12)
C16 C17 C22 C24 -98.9(13)
C18 C17 C22 C24 77.3(12)
C16 C17 C22 C23 136.1(11)
C18 C17 C22 C23 -47.7(14)
C16 C21 C25 C26 -133.5(13)
C20 C21 C25 C26 49.9(17)
C16 C21 C25 C27 103.4(15)
C20 C21 C25 C27 -73.1(15)
